data_7211256
loop_
_publ_author_name
'Sekiya, Ryo'
'Yamasaki, Yutaro'
'Katayama, Susumu'
'Shio, Hidemi'
'Haino, Takeharu'

_publ_section_title
;
 Head-to-tail polymeric columnar structure of calix[4]arene possessing
 catechol arms in the solid state
;
_journal_issue 42
_journal_name_full CrystEngComm
_journal_page_first 8404
_journal_paper_doi 10.1039/c3ce41660g
_journal_volume 15
_journal_year 2013
_chemical_formula_moiety 'C54 H58 N2 O10, 4(C2 H6 O)'
_chemical_formula_sum 'C62 H82 N2 O14'
_chemical_formula_weight 1079.30
_chemical_name_systematic
;
 ?
;
_space_group_crystal_system monoclinic
_space_group_IT_number 15
_space_group_name_Hall '-C 2yc'
_space_group_name_H-M_alt 'C 1 2/c 1'
_symmetry_space_group_name_Hall '-C 2yc'
_symmetry_space_group_name_H-M 'C 1 2/c 1'
_audit_creation_date 2013-05-14T11:14:04-00:00
_audit_creation_method 'WinGX routine CIF_UPDATE'
_cell_angle_alpha 90
_cell_angle_beta 95.3700(10)
_cell_angle_gamma 90
_cell_formula_units_Z 4
_cell_length_a 34.399(4)
_cell_length_b 9.4442(11)
_cell_length_c 17.646(2)
_cell_measurement_reflns_used 3926
_cell_measurement_temperature 123(2)
_cell_measurement_theta_max 28.242
_cell_measurement_theta_min 2.237
_cell_volume 5707.5(11)
_computing_cell_refinement 'Bruker SAINT'
_computing_data_collection 'Bruker APEX2'
_computing_data_reduction 'SHELXS-2013 (Sheldrick, 2013)'
_computing_structure_refinement 'SHELXL-2013 (Sheldrick, 2013)'
_diffrn_ambient_temperature 123(2)
_diffrn_measured_fraction_theta_full 0.994
_diffrn_measured_fraction_theta_max 0.962
_diffrn_measurement_device_type 'Bluker APEX-II CCD'
_diffrn_measurement_method '\w scans'
_diffrn_radiation_monochromator graphite
_diffrn_radiation_probe x-ray
_diffrn_radiation_source 'sealed tube'
_diffrn_radiation_type MoK\a
_diffrn_radiation_wavelength 0.71073
_diffrn_reflns_av_R_equivalents 0.0348
_diffrn_reflns_limit_h_max 45
_diffrn_reflns_limit_h_min -42
_diffrn_reflns_limit_k_max 12
_diffrn_reflns_limit_k_min -7
_diffrn_reflns_limit_l_max 19
_diffrn_reflns_limit_l_min -23
_diffrn_reflns_number 16077
_diffrn_reflns_theta_full 25
_diffrn_reflns_theta_max 28.242
_diffrn_reflns_theta_min 2.237
_exptl_absorpt_coefficient_mu 0.088
_exptl_absorpt_correction_type none
_exptl_crystal_colour colorless
_exptl_crystal_density_diffrn 1.256
_exptl_crystal_description platelet
_exptl_crystal_F_000 2320
_exptl_crystal_size_max 0.13
_exptl_crystal_size_mid 0.06
_exptl_crystal_size_min 0.02
_refine_diff_density_max 0.312
_refine_diff_density_min -0.25
_refine_diff_density_rms 0.046
_refine_ls_extinction_method none
_refine_ls_goodness_of_fit_ref 1.02
_refine_ls_hydrogen_treatment constr
_refine_ls_matrix_type full
_refine_ls_number_parameters 360
_refine_ls_number_reflns 6802
_refine_ls_number_restraints 0
_refine_ls_restrained_S_all 1.02
_refine_ls_R_factor_all 0.0777
_refine_ls_R_factor_gt 0.0459
_refine_ls_shift/su_max 0.001
_refine_ls_shift/su_mean 0.000
_refine_ls_structure_factor_coef Fsqd
_refine_ls_weighting_details
;
 w=1/[\s^2^(Fo^2^)+(0.0469P)^2^+3.1958P]
 where P=(Fo^2^+2Fc^2^)/3
;
_refine_ls_weighting_scheme calc
_refine_ls_wR_factor_gt 0.1021
_refine_ls_wR_factor_ref 0.1172
_reflns_number_gt 4694
_reflns_number_total 6802
_reflns_threshold_expression 'I > 2\s(I)'
_cod_data_source_file c3ce41660g.txt
_cod_data_source_block 1EtOH
_cod_depositor_comments
;
The following automatic conversions were performed:

'_diffrn_radiation_probe' value 'X-ray' changed to 'x-ray' according
to /home/saulius/struct/CIF-dictionaries/cif_core.dic dictionary
named 'cif_core.dic' version 2.4.2 from 2011-04-26.

Automatic conversion script
Id: cif_fix_values 1891 2012-01-12 08:04:46Z andrius 
;
_cod_database_code 7211256

loop_
_symmetry_equiv_pos_as_xyz
'x, y, z'
'-x, y, -z+1/2'
'x+1/2, y+1/2, z'
'-x+1/2, y+1/2, -z+1/2'
'-x, -y, -z'
'x, -y, z+1/2'
'-x+1/2, -y+1/2, -z'
'x+1/2, -y+1/2, z+1/2'

loop_
_atom_site_label
_atom_site_type_symbol
_atom_site_fract_x
_atom_site_fract_y
_atom_site_fract_z
_atom_site_U_iso_or_equiv
_atom_site_adp_type
_atom_site_occupancy
_atom_site_calc_flag
O2 O 0.05769(3) 0.13372(11) 0.38375(6) 0.0210(2) Uani 1 d
C13 C 0.05207(4) 0.27780(16) 0.37161(8) 0.0186(3) Uani 1 d
C11 C 0.07064(5) 0.49617(18) 0.31622(9) 0.0242(4) Uani 1 d
H11 H 0.0878 0.5488 0.2879 0.029 Uiso 1 calc
C12 C 0.07674(4) 0.35145(17) 0.32712(8) 0.0196(3) Uani 1 d
C10 C 0.03998(5) 0.56399(18) 0.34607(10) 0.0267(4) Uani 1 d
H10 H 0.0363 0.6629 0.3389 0.032 Uiso 1 calc
C25 C 0.08846(5) 0.10329(18) 0.44199(9) 0.0267(4) Uani 1 d
H25A H 0.0818 0.1411 0.4915 0.032 Uiso 1 calc
H25B H 0.1131 0.1482 0.4295 0.032 Uiso 1 calc
C9 C 0.01459(5) 0.48689(17) 0.38660(9) 0.0239(4) Uani 1 d
H9 H -0.0072 0.533 0.405 0.029 Uiso 1 calc
C26 C 0.09337(5) -0.05445(19) 0.44667(12) 0.0359(4) Uani 1 d
H26A H 0.0976 -0.0919 0.3957 0.043 Uiso 1 calc
H26B H 0.0692 -0.0975 0.4625 0.043 Uiso 1 calc
C27 C 0.12748(6) -0.0960(2) 0.50267(15) 0.0561(7) Uani 1 d
H27A H 0.1511 -0.0473 0.4896 0.084 Uiso 1 calc
H27B H 0.1315 -0.1986 0.5005 0.084 Uiso 1 calc
H27C H 0.122 -0.0691 0.5542 0.084 Uiso 1 calc
O6 O 0.82080(4) 0.33121(13) 0.71645(6) 0.0298(3) Uani 1 d
H6A H 0.8262 0.3501 0.7627 0.045 Uiso 1 calc
O7 O 0.76035(4) 0.81034(15) 0.78256(7) 0.0367(3) Uani 1 d
H7 H 0.7361 0.816 0.785 0.055 Uiso 1 calc
C8 C 0.02043(4) 0.34331(17) 0.40086(8) 0.0197(3) Uani 1 d
C29 C 0.83943(6) 0.2019(2) 0.69858(11) 0.0365(4) Uani 1 d
H29A H 0.8681 0.2148 0.7058 0.044 Uiso 1 calc
H29B H 0.8323 0.1786 0.6444 0.044 Uiso 1 calc
C28 C 0.82815(6) 0.0803(2) 0.74715(13) 0.0440(5) Uani 1 d
H28A H 0.7997 0.0703 0.7424 0.066 Uiso 1 calc
H28B H 0.8374 0.0987 0.8004 0.066 Uiso 1 calc
H28C H 0.84 -0.0072 0.7303 0.066 Uiso 1 calc
C31 C 0.78000(6) 0.8252(2) 0.85678(11) 0.0377(5) Uani 1 d
H31A H 0.771 0.9132 0.8802 0.045 Uiso 1 calc
H31B H 0.8084 0.8342 0.8526 0.045 Uiso 1 calc
C30 C 0.77296(7) 0.7031(3) 0.90698(13) 0.0537(6) Uani 1 d
H30A H 0.745 0.6966 0.9134 0.081 Uiso 1 calc
H30B H 0.7877 0.7166 0.9568 0.081 Uiso 1 calc
H30C H 0.7816 0.6155 0.8838 0.081 Uiso 1 calc
O1 O 0.03897(3) 0.16117(12) 0.20108(6) 0.0238(3) Uani 1 d
O3 O 0.16688(4) 0.63933(14) 0.13046(7) 0.0372(3) Uani 1 d
O5 O 0.20941(3) 0.63099(13) -0.18837(6) 0.0298(3) Uani 1 d
H5 H 0.2209 0.6851 -0.2168 0.045 Uiso 1 calc
O4 O 0.17057(3) 0.48978(12) -0.08933(6) 0.0265(3) Uani 1 d
H4 H 0.1759 0.4704 -0.1336 0.04 Uiso 1 calc
N1 N 0.13391(4) 0.50476(15) 0.04000(7) 0.0230(3) Uani 1 d
H1 H 0.131 0.4877 -0.0092 0.028 Uiso 1 calc
C16 C 0.18116(4) 0.67541(17) 0.00314(9) 0.0216(3) Uani 1 d
C5 C 0.04989(4) 0.29332(17) 0.08963(9) 0.0204(3) Uani 1 d
C6 C 0.07395(4) 0.38133(17) 0.05169(9) 0.0213(3) Uani 1 d
H6 H 0.0655 0.4128 0.0017 0.026 Uiso 1 calc
C7 C 0.00863(4) 0.26002(18) 0.05712(9) 0.0217(3) Uani 1 d
H7A H 0.0036 0.1574 0.062 0.026 Uiso 1 calc
H7B H 0.0054 0.2847 0.0024 0.026 Uiso 1 calc
C21 C 0.18544(4) 0.61949(17) -0.06880(9) 0.0208(3) Uani 1 d
C2 C 0.12175(4) 0.38552(17) 0.16024(9) 0.0210(3) Uani 1 d
H2 H 0.146 0.4183 0.1843 0.025 Uiso 1 calc
C4 C 0.06303(4) 0.24763(17) 0.16279(9) 0.0200(3) Uani 1 d
C3 C 0.09785(4) 0.29857(17) 0.19988(9) 0.0197(3) Uani 1 d
C17 C 0.19750(5) 0.80748(18) 0.02213(10) 0.0256(4) Uani 1 d
H17 H 0.1953 0.8456 0.0714 0.031 Uiso 1 calc
C14 C 0.10707(4) 0.27526(18) 0.28474(9) 0.0213(3) Uani 1 d
H14A H 0.1334 0.3124 0.3012 0.026 Uiso 1 calc
H14B H 0.1067 0.1727 0.2963 0.026 Uiso 1 calc
C1 C 0.11012(4) 0.42416(17) 0.08557(9) 0.0213(3) Uani 1 d
C20 C 0.20589(4) 0.69664(19) -0.12060(9) 0.0241(4) Uani 1 d
C19 C 0.22112(5) 0.82793(19) -0.10099(10) 0.0278(4) Uani 1 d
H19 H 0.2346 0.8803 -0.1363 0.033 Uiso 1 calc
C18 C 0.21677(5) 0.88337(19) -0.02958(10) 0.0297(4) Uani 1 d
H18 H 0.2271 0.9742 -0.0162 0.036 Uiso 1 calc
C15 C 0.16032(5) 0.60379(17) 0.06314(9) 0.0229(3) Uani 1 d
C22 C 0.05202(5) 0.01644(18) 0.20917(10) 0.0298(4) Uani 1 d
H22A H 0.0401 -0.0272 0.2524 0.036 Uiso 1 calc
H22B H 0.0807 0.0156 0.2214 0.036 Uiso 1 calc
C24 C 0.05947(6) -0.2196(2) 0.14827(12) 0.0402(5) Uani 1 d
H24A H 0.0878 -0.2122 0.1597 0.06 Uiso 1 calc
H24B H 0.0536 -0.273 0.101 0.06 Uiso 1 calc
H24C H 0.0482 -0.2685 0.19 0.06 Uiso 1 calc
C23 C 0.04195(5) -0.07168(19) 0.13903(10) 0.0317(4) Uani 1 d
H23A H 0.052 -0.0247 0.0946 0.038 Uiso 1 calc
H23B H 0.0132 -0.0791 0.1292 0.038 Uiso 1 calc

loop_
_atom_site_aniso_label
_atom_site_aniso_U_11
_atom_site_aniso_U_22
_atom_site_aniso_U_33
_atom_site_aniso_U_23
_atom_site_aniso_U_13
_atom_site_aniso_U_12
O2 0.0202(5) 0.0211(6) 0.0214(6) 0.0023(5) 0.0007(4) 0.0017(4)
C13 0.0195(7) 0.0206(8) 0.0149(8) 0.0003(6) -0.0022(6) 0.0000(6)
C11 0.0269(8) 0.0251(9) 0.0203(8) 0.0036(7) 0.0005(7) -0.0035(7)
C12 0.0188(7) 0.0249(8) 0.0144(7) 0.0004(6) -0.0015(6) -0.0006(6)
C10 0.0331(9) 0.0198(8) 0.0264(9) -0.0001(7) -0.0007(7) 0.0015(7)
C25 0.0271(8) 0.0319(10) 0.0208(9) 0.0065(7) 0.0003(7) 0.0030(7)
C9 0.0250(8) 0.0254(9) 0.0211(8) -0.0020(7) 0.0011(7) 0.0045(7)
C26 0.0302(9) 0.0294(10) 0.0481(12) 0.0129(9) 0.0034(8) 0.0032(8)
C27 0.0345(11) 0.0460(13) 0.0862(18) 0.0363(13) -0.0032(11) 0.0031(10)
O6 0.0406(7) 0.0306(7) 0.0185(6) 0.0003(5) 0.0044(5) 0.0032(5)
O7 0.0342(7) 0.0494(8) 0.0276(7) -0.0070(6) 0.0087(5) 0.0030(6)
C8 0.0199(7) 0.0259(8) 0.0127(7) -0.0017(6) -0.0011(6) -0.0002(6)
C29 0.0381(10) 0.0389(11) 0.0330(10) -0.0040(9) 0.0061(8) 0.0055(9)
C28 0.0443(12) 0.0316(11) 0.0562(14) -0.0022(10) 0.0048(10) 0.0031(9)
C31 0.0408(11) 0.0378(11) 0.0341(11) -0.0054(9) 0.0015(9) -0.0048(9)
C30 0.0497(13) 0.0598(15) 0.0510(14) 0.0165(12) 0.0019(11) -0.0032(11)
O1 0.0225(6) 0.0285(6) 0.0209(6) 0.0035(5) 0.0056(5) -0.0053(5)
O3 0.0555(8) 0.0392(8) 0.0176(6) -0.0041(5) 0.0072(6) -0.0191(6)
O5 0.0322(7) 0.0379(7) 0.0207(6) 0.0001(5) 0.0106(5) -0.0070(5)
O4 0.0325(6) 0.0296(7) 0.0185(6) -0.0038(5) 0.0078(5) -0.0075(5)
N1 0.0240(7) 0.0315(8) 0.0139(6) 0.0006(6) 0.0034(5) -0.0063(6)
C16 0.0198(7) 0.0256(9) 0.0195(8) 0.0021(7) 0.0020(6) -0.0011(6)
C5 0.0185(7) 0.0237(8) 0.0193(8) -0.0027(7) 0.0030(6) 0.0002(6)
C6 0.0225(8) 0.0267(9) 0.0147(8) 0.0001(6) 0.0021(6) 0.0006(7)
C7 0.0209(7) 0.0289(9) 0.0156(8) -0.0010(6) 0.0023(6) -0.0028(6)
C21 0.0170(7) 0.0240(8) 0.0213(8) 0.0006(7) 0.0013(6) -0.0011(6)
C2 0.0174(7) 0.0261(9) 0.0195(8) -0.0005(7) 0.0015(6) -0.0019(6)
C4 0.0198(7) 0.0225(8) 0.0188(8) 0.0005(6) 0.0072(6) 0.0002(6)
C3 0.0200(7) 0.0219(8) 0.0175(8) -0.0007(6) 0.0027(6) 0.0028(6)
C17 0.0286(8) 0.0261(9) 0.0222(9) -0.0021(7) 0.0035(7) -0.0032(7)
C14 0.0181(7) 0.0276(9) 0.0183(8) 0.0031(7) 0.0017(6) 0.0007(6)
C1 0.0211(7) 0.0237(8) 0.0199(8) -0.0008(7) 0.0062(6) -0.0017(6)
C20 0.0195(7) 0.0338(10) 0.0194(8) 0.0016(7) 0.0038(6) 0.0009(7)
C19 0.0270(8) 0.0322(10) 0.0249(9) 0.0065(7) 0.0059(7) -0.0049(7)
C18 0.0320(9) 0.0279(9) 0.0293(10) -0.0003(8) 0.0028(7) -0.0084(7)
C15 0.0245(8) 0.0251(9) 0.0193(8) 0.0003(7) 0.0027(7) 0.0000(7)
C22 0.0347(9) 0.0279(9) 0.0262(9) 0.0051(7) 0.0000(7) -0.0074(8)
C24 0.0480(12) 0.0291(10) 0.0418(12) 0.0007(9) -0.0043(9) -0.0068(9)
C23 0.0347(9) 0.0324(10) 0.0274(9) 0.0021(8) -0.0003(8) -0.0063(8)

loop_
_atom_type_symbol
_atom_type_description
_atom_type_scat_dispersion_real
_atom_type_scat_dispersion_imag
_atom_type_scat_source
C C 0.0033 0.0016 'International Tables Vol C Tables 4.2.6.8 and 6.1.1.4'
H H 0 0 'International Tables Vol C Tables 4.2.6.8 and 6.1.1.4'
N N 0.0061 0.0033 'International Tables Vol C Tables 4.2.6.8 and 6.1.1.4'
O O 0.0106 0.006 'International Tables Vol C Tables 4.2.6.8 and 6.1.1.4'

loop_
_geom_angle_atom_site_label_1
_geom_angle_atom_site_label_2
_geom_angle_atom_site_label_3
_geom_angle
_geom_angle_site_symmetry_1
_geom_angle_site_symmetry_3
C13 O2 C25 112.94(12) . .
O2 C13 C8 118.73(13) . .
O2 C13 C12 119.51(13) . .
C8 C13 C12 121.66(14) . .
C10 C11 C12 120.87(15) . .
C10 C11 H11 119.6 . .
C12 C11 H11 119.6 . .
C11 C12 C13 118.38(14) . .
C11 C12 C14 119.84(14) . .
C13 C12 C14 121.50(14) . .
C11 C10 C9 119.62(16) . .
C11 C10 H10 120.2 . .
C9 C10 H10 120.2 . .
O2 C25 C26 108.07(14) . .
O2 C25 H25A 110.1 . .
C26 C25 H25A 110.1 . .
O2 C25 H25B 110.1 . .
C26 C25 H25B 110.1 . .
H25A C25 H25B 108.4 . .
C10 C9 C8 121.23(15) . .
C10 C9 H9 119.4 . .
C8 C9 H9 119.4 . .
C25 C26 C27 111.71(17) . .
C25 C26 H26A 109.3 . .
C27 C26 H26A 109.3 . .
C25 C26 H26B 109.3 . .
C27 C26 H26B 109.3 . .
H26A C26 H26B 107.9 . .
C26 C27 H27A 109.5 . .
C26 C27 H27B 109.5 . .
H27A C27 H27B 109.5 . .
C26 C27 H27C 109.5 . .
H27A C27 H27C 109.5 . .
H27B C27 H27C 109.5 . .
C29 O6 H6A 109.5 . .
C31 O7 H7 109.5 . .
C9 C8 C13 118.10(14) . .
C9 C8 C7 120.19(14) . 2
C13 C8 C7 121.60(14) . 2
O6 C29 C28 112.44(16) . .
O6 C29 H29A 109.1 . .
C28 C29 H29A 109.1 . .
O6 C29 H29B 109.1 . .
C28 C29 H29B 109.1 . .
H29A C29 H29B 107.8 . .
C29 C28 H28A 109.5 . .
C29 C28 H28B 109.5 . .
H28A C28 H28B 109.5 . .
C29 C28 H28C 109.5 . .
H28A C28 H28C 109.5 . .
H28B C28 H28C 109.5 . .
O7 C31 C30 112.43(17) . .
O7 C31 H31A 109.1 . .
C30 C31 H31A 109.1 . .
O7 C31 H31B 109.1 . .
C30 C31 H31B 109.1 . .
H31A C31 H31B 107.8 . .
C31 C30 H30A 109.5 . .
C31 C30 H30B 109.5 . .
H30A C30 H30B 109.5 . .
C31 C30 H30C 109.5 . .
H30A C30 H30C 109.5 . .
H30B C30 H30C 109.5 . .
C4 O1 C22 114.40(12) . .
C20 O5 H5 109.5 . .
C21 O4 H4 109.5 . .
C15 N1 C1 127.67(14) . .
C15 N1 H1 116.2 . .
C1 N1 H1 116.2 . .
C21 C16 C17 118.82(15) . .
C21 C16 C15 124.86(14) . .
C17 C16 C15 116.32(14) . .
C6 C5 C4 118.36(14) . .
C6 C5 C7 121.45(14) . .
C4 C5 C7 119.84(14) . .
C5 C6 C1 121.13(14) . .
C5 C6 H6 119.4 . .
C1 C6 H6 119.4 . .
C5 C7 C8 110.13(13) . 2
C5 C7 H7A 109.6 . .
C8 C7 H7A 109.6 2 .
C5 C7 H7B 109.6 . .
C8 C7 H7B 109.6 2 .
H7A C7 H7B 108.1 . .
O4 C21 C16 120.86(14) . .
O4 C21 C20 119.37(14) . .
C16 C21 C20 119.77(15) . .
C1 C2 C3 119.93(14) . .
C1 C2 H2 120 . .
C3 C2 H2 120 . .
O1 C4 C3 120.07(14) . .
O1 C4 C5 118.52(13) . .
C3 C4 C5 121.11(14) . .
C2 C3 C4 119.20(14) . .
C2 C3 C14 120.10(14) . .
C4 C3 C14 120.24(14) . .
C18 C17 C16 120.90(16) . .
C18 C17 H17 119.5 . .
C16 C17 H17 119.5 . .
C3 C14 C12 109.09(12) . .
C3 C14 H14A 109.9 . .
C12 C14 H14A 109.9 . .
C3 C14 H14B 109.9 . .
C12 C14 H14B 109.9 . .
H14A C14 H14B 108.3 . .
C6 C1 C2 119.90(14) . .
C6 C1 N1 116.91(14) . .
C2 C1 N1 123.18(14) . .
O5 C20 C19 124.55(15) . .
O5 C20 C21 115.17(15) . .
C19 C20 C21 120.28(15) . .
C20 C19 C18 119.85(16) . .
C20 C19 H19 120.1 . .
C18 C19 H19 120.1 . .
C17 C18 C19 120.35(16) . .
C17 C18 H18 119.8 . .
C19 C18 H18 119.8 . .
O3 C15 N1 122.71(15) . .
O3 C15 C16 120.12(15) . .
N1 C15 C16 117.14(14) . .
O1 C22 C23 113.41(14) . .
O1 C22 H22A 108.9 . .
C23 C22 H22A 108.9 . .
O1 C22 H22B 108.9 . .
C23 C22 H22B 108.9 . .
H22A C22 H22B 107.7 . .
C23 C24 H24A 109.5 . .
C23 C24 H24B 109.5 . .
H24A C24 H24B 109.5 . .
C23 C24 H24C 109.5 . .
H24A C24 H24C 109.5 . .
H24B C24 H24C 109.5 . .
C22 C23 C24 111.14(15) . .
C22 C23 H23A 109.4 . .
C24 C23 H23A 109.4 . .
C22 C23 H23B 109.4 . .
C24 C23 H23B 109.4 . .
H23A C23 H23B 108 . .

loop_
_geom_bond_atom_site_label_1
_geom_bond_atom_site_label_2
_geom_bond_distance
_geom_bond_site_symmetry_2
O2 C13 1.3882(18) .
O2 C25 1.4337(19) .
C13 C8 1.393(2) .
C13 C12 1.395(2) .
C11 C10 1.380(2) .
C11 C12 1.393(2) .
C11 H11 0.95 .
C12 C14 1.520(2) .
C10 C9 1.386(2) .
C10 H10 0.95 .
C25 C26 1.501(2) .
C25 H25A 0.99 .
C25 H25B 0.99 .
C9 C8 1.390(2) .
C9 H9 0.95 .
C26 C27 1.513(3) .
C26 H26A 0.99 .
C26 H26B 0.99 .
C27 H27A 0.98 .
C27 H27B 0.98 .
C27 H27C 0.98 .
O6 C29 1.428(2) .
O6 H6A 0.84 .
O7 C31 1.423(2) .
O7 H7 0.84 .
C8 C7 1.519(2) 2
C29 C28 1.505(3) .
C29 H29A 0.99 .
C29 H29B 0.99 .
C28 H28A 0.98 .
C28 H28B 0.98 .
C28 H28C 0.98 .
C31 C30 1.488(3) .
C31 H31A 0.99 .
C31 H31B 0.99 .
C30 H30A 0.98 .
C30 H30B 0.98 .
C30 H30C 0.98 .
O1 C4 1.3830(18) .
O1 C22 1.442(2) .
O3 C15 1.2347(19) .
O5 C20 1.363(2) .
O5 H5 0.84 .
O4 C21 1.3634(19) .
O4 H4 0.84 .
N1 C15 1.341(2) .
N1 C1 1.421(2) .
N1 H1 0.88 .
C16 C21 1.395(2) .
C16 C17 1.396(2) .
C16 C15 1.495(2) .
C5 C6 1.388(2) .
C5 C4 1.396(2) .
C5 C7 1.513(2) .
C6 C1 1.389(2) .
C6 H6 0.95 .
C7 C8 1.519(2) 2
C7 H7A 0.99 .
C7 H7B 0.99 .
C21 C20 1.408(2) .
C2 C1 1.389(2) .
C2 C3 1.395(2) .
C2 H2 0.95 .
C4 C3 1.396(2) .
C3 C14 1.517(2) .
C17 C18 1.378(2) .
C17 H17 0.95 .
C14 H14A 0.99 .
C14 H14B 0.99 .
C20 C19 1.378(2) .
C19 C18 1.385(2) .
C19 H19 0.95 .
C18 H18 0.95 .
C22 C23 1.505(2) .
C22 H22A 0.99 .
C22 H22B 0.99 .
C24 C23 1.524(3) .
C24 H24A 0.98 .
C24 H24B 0.98 .
C24 H24C 0.98 .
C23 H23A 0.99 .
C23 H23B 0.99 .
